data_7119298
loop_
_publ_author_name
'Raut, Ravindra K.'
'Majumdar, Moumita'

_publ_section_title
;
 Direct coordination of a germanium(ii) dicationic center to transition
 metals.
;
_journal_issue 9
_journal_name_full 'Chemical communications (Cambridge, England)'
_journal_page_first 1467
_journal_page_last 1469
_journal_paper_doi 10.1039/c6cc09525a
_journal_volume 53
_journal_year 2017
_chemical_formula_moiety 'C17 H18 Cl F3 Ge N4 O3 S'
_chemical_formula_sum 'C17 H18 Cl F3 Ge N4 O3 S'
_chemical_formula_weight 523.45
_chemical_melting_point 403
_space_group_crystal_system monoclinic
_space_group_IT_number 14
_space_group_name_Hall '-P 2ybc'
_space_group_name_H-M_alt 'P 1 21/c 1'
_symmetry_space_group_name_Hall '-P 2ybc'
_symmetry_space_group_name_H-M 'P 1 21/c 1'
_atom_sites_solution_hydrogens geom
_atom_sites_solution_primary direct
_atom_sites_solution_secondary difmap
_audit_creation_method SHELXL-2014/7
_audit_update_record
;
2016-11-28 deposited with the CCDC.
2017-01-03 downloaded from the CCDC.
;
_cell_angle_alpha 90
_cell_angle_beta 99.802(3)
_cell_angle_gamma 90
_cell_formula_units_Z 8
_cell_length_a 20.5748(10)
_cell_length_b 13.4785(7)
_cell_length_c 14.7382(8)
_cell_measurement_reflns_used 9929
_cell_measurement_temperature 100(2)
_cell_measurement_theta_max 72.44
_cell_measurement_theta_min 4.36
_cell_volume 4027.5(4)
_computing_cell_refinement 'Bruker SAINT'
_computing_data_collection 'Bruker APEX2'
_computing_data_reduction 'Bruker SAINT'
_computing_molecular_graphics 'Bruker SHELXTL'
_computing_publication_material 'Bruker SHELXTL'
_computing_structure_refinement 'SHELXL-2014/7 (Sheldrick, 2014)'
_computing_structure_solution 'SHELXS-97 (Sheldrick 2008)'
_diffrn_ambient_temperature 100(2)
_diffrn_measured_fraction_theta_full 0.996
_diffrn_measured_fraction_theta_max 0.982
_diffrn_measurement_device_type 'D8 Venture APEX-II'
_diffrn_measurement_method 'CMOS-Photon 100'
_diffrn_radiation_type CuK\a
_diffrn_radiation_wavelength 1.54178
_diffrn_reflns_av_R_equivalents 0.1057
_diffrn_reflns_av_unetI/netI 0.0912
_diffrn_reflns_Laue_measured_fraction_full 0.996
_diffrn_reflns_Laue_measured_fraction_max 0.982
_diffrn_reflns_limit_h_max 25
_diffrn_reflns_limit_h_min -25
_diffrn_reflns_limit_k_max 16
_diffrn_reflns_limit_k_min -16
_diffrn_reflns_limit_l_max 17
_diffrn_reflns_limit_l_min -18
_diffrn_reflns_number 36440
_diffrn_reflns_point_group_measured_fraction_full 0.996
_diffrn_reflns_point_group_measured_fraction_max 0.982
_diffrn_reflns_theta_full 67.679
_diffrn_reflns_theta_max 72.714
_diffrn_reflns_theta_min 3.938
_diffrn_source 'Fine-focused sealed tube'
_exptl_absorpt_coefficient_mu 4.775
_exptl_absorpt_correction_T_max 0.207
_exptl_absorpt_correction_T_min 0.178
_exptl_absorpt_correction_type multi-scan
_exptl_absorpt_process_details 'SADABS;Universitat Gottingen,1997'
_exptl_crystal_colour orange
_exptl_crystal_density_diffrn 1.727
_exptl_crystal_density_method 'not measured'
_exptl_crystal_description block
_exptl_crystal_F_000 2112
_exptl_crystal_size_max 0.41
_exptl_crystal_size_mid 0.34
_exptl_crystal_size_min 0.33
_refine_diff_density_max 0.802
_refine_diff_density_min -0.578
_refine_diff_density_rms 0.145
_refine_ls_extinction_method none
_refine_ls_goodness_of_fit_ref 1.079
_refine_ls_hydrogen_treatment constr
_refine_ls_matrix_type full
_refine_ls_number_parameters 545
_refine_ls_number_reflns 7885
_refine_ls_number_restraints 0
_refine_ls_restrained_S_all 1.079
_refine_ls_R_factor_all 0.1342
_refine_ls_R_factor_gt 0.0772
_refine_ls_shift/su_max 0.000
_refine_ls_shift/su_mean 0.000
_refine_ls_structure_factor_coef Fsqd
_refine_ls_weighting_details 'w=1/[\s^2^(Fo^2^)+(0.0417P)^2^+24.7087P] where P=(Fo^2^+2Fc^2^)/3'
_refine_ls_weighting_scheme calc
_refine_ls_wR_factor_gt 0.1397
_refine_ls_wR_factor_ref 0.1635
_reflns_Friedel_coverage 0.000
_reflns_number_gt 5009
_reflns_number_total 7885
_reflns_threshold_expression 'I > 2\s(I)'
_cod_data_source_file c6cc09525a2.cif
_cod_data_source_block CompoundLGeClOTf
_cod_depositor_comments
;
The following automatic conversions were performed:

'_exptl_absorpt_correction_type' value 'Multi-scan' changed to
'multi-scan' according to
/usr/data/users/saulius/crontab/automatic-downloads/rss-feeds/RSC/lib/dictionaries/cif_core.dic
dictionary named 'cif_core.dic' version 2.4.2 from 2011-04-26.

Automatic conversion script
Id: cif_fix_values 4268 2015-11-12 08:31:59Z antanas 

 Adding full bibliography for 7119297--7119301.cif.
;
_cod_database_code 7119298
_shelx_shelxl_version_number 2014/7
_shelx_space_group_comment
;
The symmetry employed for this shelxl refinement is uniquely defined
by the following loop, which should always be used as a source of
symmetry information in preference to the above space-group names.
They are only intended as comments.
;

loop_
_space_group_symop_operation_xyz
'x, y, z'
'-x, y+1/2, -z+1/2'
'-x, -y, -z'
'x, -y-1/2, z-1/2'

loop_
_atom_site_label
_atom_site_type_symbol
_atom_site_fract_x
_atom_site_fract_y
_atom_site_fract_z
_atom_site_U_iso_or_equiv
_atom_site_adp_type
_atom_site_occupancy
_atom_site_site_symmetry_order
_atom_site_calc_flag
_atom_site_refinement_flags_posn
_atom_site_refinement_flags_adp
Ge1 Ge 0.78148(4) 0.50205(6) 0.38415(5) 0.01713(19) Uani 1 1 d . .
Ge2 Ge 0.28311(4) 0.00832(6) 0.35073(5) 0.0182(2) Uani 1 1 d . .
Cl2 Cl 0.29767(8) -0.02136(11) 0.50543(11) 0.0204(4) Uani 1 1 d . .
Cl1 Cl 0.80065(8) 0.53299(12) 0.53854(11) 0.0210(4) Uani 1 1 d . .
S2 S 0.08781(9) 0.31158(12) 0.13384(12) 0.0204(4) Uani 1 1 d . .
S1 S 0.40900(9) 0.68934(12) 0.36574(13) 0.0228(4) Uani 1 1 d . .
F1 F 0.3923(2) 0.5232(3) 0.2709(3) 0.0378(11) Uani 1 1 d . .
F5 F 0.1541(2) 0.4653(3) 0.0902(3) 0.0346(11) Uani 1 1 d . .
F4 F 0.1924(2) 0.4047(3) 0.2229(3) 0.0402(12) Uani 1 1 d . .
F6 F 0.1029(2) 0.4913(3) 0.2035(3) 0.0366(11) Uani 1 1 d . .
F3 F 0.3113(2) 0.6260(3) 0.2399(3) 0.0421(12) Uani 1 1 d . .
F2 F 0.3251(2) 0.5437(3) 0.3664(4) 0.0458(13) Uani 1 1 d . .
O6 O 0.0320(2) 0.3502(4) 0.0718(3) 0.0246(11) Uani 1 1 d . .
O3 O 0.4342(2) 0.7366(3) 0.2918(4) 0.0294(12) Uani 1 1 d . .
O4 O 0.1313(3) 0.2503(3) 0.0912(4) 0.0344(14) Uani 1 1 d . .
O5 O 0.0733(3) 0.2767(4) 0.2198(3) 0.0307(12) Uani 1 1 d . .
O2 O 0.3637(3) 0.7483(4) 0.4071(4) 0.0377(14) Uani 1 1 d . .
N6 N 0.3026(3) 0.1679(4) 0.3768(4) 0.0180(12) Uani 1 1 d . .
O1 O 0.4569(3) 0.6358(4) 0.4297(3) 0.0332(13) Uani 1 1 d . .
N2 N 0.6834(3) 0.4417(4) 0.3857(4) 0.0184(12) Uani 1 1 d . .
N5 N 0.1856(3) 0.0673(4) 0.3631(4) 0.0193(13) Uani 1 1 d . .
N3 N 0.6980(3) 0.6351(4) 0.3801(4) 0.0191(13) Uani 1 1 d . .
N4 N 0.9014(3) 0.4608(4) 0.3991(4) 0.0186(12) Uani 1 1 d . .
N7 N 0.4048(3) 0.0479(4) 0.3837(4) 0.0187(13) Uani 1 1 d . .
N8 N 0.1991(3) -0.1236(4) 0.3382(4) 0.0207(13) Uani 1 1 d . .
N1 N 0.8014(3) 0.3446(4) 0.4235(4) 0.0204(13) Uani 1 1 d . .
C5 C 0.6293(3) 0.4905(5) 0.3667(4) 0.0183(14) Uani 1 1 d . .
C22 C 0.1317(3) 0.0174(5) 0.3517(4) 0.0192(15) Uani 1 1 d . .
C24 C 0.1373(3) -0.0905(5) 0.3302(4) 0.0176(15) Uani 1 1 d . .
C20 C 0.3593(4) 0.2095(5) 0.3984(5) 0.0201(15) Uani 1 1 d . .
C12 C 0.6362(3) 0.6000(5) 0.3577(4) 0.0158(14) Uani 1 1 d . .
C16 C 0.7082(3) 0.7324(5) 0.3758(5) 0.0219(16) Uani 1 1 d . .
H16 H 0.7510 0.7563 0.3922 0.026 Uiso 1 1 calc R U
C7 C 0.9154(3) 0.3637(5) 0.4174(4) 0.0175(15) Uani 1 1 d . .
C13 C 0.5838(3) 0.6634(5) 0.3274(5) 0.0204(15) Uani 1 1 d . .
H13 H 0.5415 0.6379 0.3102 0.024 Uiso 1 1 calc R U
C6 C 0.5632(3) 0.4442(5) 0.3550(5) 0.0246(16) Uani 1 1 d . .
H6A H 0.5616 0.3888 0.3136 0.037 Uiso 1 1 calc R U
H6B H 0.5304 0.4920 0.3300 0.037 Uiso 1 1 calc R U
H6C H 0.5547 0.4216 0.4136 0.037 Uiso 1 1 calc R U
C1 C 0.6819(3) 0.3334(5) 0.3897(5) 0.0239(17) Uani 1 1 d . .
H1A H 0.6777 0.3064 0.3279 0.029 Uiso 1 1 calc R U
H1B H 0.6441 0.3119 0.4158 0.029 Uiso 1 1 calc R U
C29 C 0.4179(3) 0.1442(5) 0.4036(4) 0.0184(15) Uani 1 1 d . .
C30 C 0.4826(3) 0.1802(5) 0.4218(5) 0.0232(16) Uani 1 1 d . .
H30 H 0.4909 0.2464 0.4373 0.028 Uiso 1 1 calc R U
C3 C 0.8583(3) 0.3028(5) 0.4329(4) 0.0156(14) Uani 1 1 d . .
C11 C 0.9499(3) 0.5203(5) 0.3819(4) 0.0185(15) Uani 1 1 d . .
H11 H 0.9401 0.5864 0.3675 0.022 Uiso 1 1 calc R U
C26 C 0.0933(4) -0.2522(5) 0.2939(5) 0.0274(17) Uani 1 1 d . .
H26 H 0.0578 -0.2954 0.2791 0.033 Uiso 1 1 calc R U
C8 C 0.9786(3) 0.3260(5) 0.4216(5) 0.0207(16) Uani 1 1 d . .
H8 H 0.9873 0.2593 0.4349 0.025 Uiso 1 1 calc R U
C18 C 0.1863(3) 0.1717(5) 0.3912(5) 0.0214(16) Uani 1 1 d . .
H18A H 0.1925 0.1761 0.4578 0.026 Uiso 1 1 calc R U
H18B H 0.1444 0.2025 0.3663 0.026 Uiso 1 1 calc R U
C14 C 0.5943(4) 0.7643(5) 0.3226(5) 0.0264(17) Uani 1 1 d . .
H14 H 0.5595 0.8075 0.3028 0.032 Uiso 1 1 calc R U
C15 C 0.6577(4) 0.7993(5) 0.3481(5) 0.0238(16) Uani 1 1 d . .
H15 H 0.6665 0.8670 0.3466 0.029 Uiso 1 1 calc R U
C33 C 0.4549(3) -0.0130(5) 0.3789(4) 0.0219(16) Uani 1 1 d . .
H33 H 0.4457 -0.0793 0.3646 0.026 Uiso 1 1 calc R U
C17 C 0.3562(4) 0.5902(5) 0.3074(5) 0.0285(18) Uani 1 1 d . .
C28 C 0.2088(4) -0.2196(5) 0.3235(5) 0.0246(16) Uani 1 1 d . .
H28 H 0.2518 -0.2423 0.3271 0.030 Uiso 1 1 calc R U
C4 C 0.8706(3) 0.1957(5) 0.4547(5) 0.0230(16) Uani 1 1 d . .
H4A H 0.8337 0.1684 0.4783 0.035 Uiso 1 1 calc R U
H4B H 0.9098 0.1890 0.5001 0.035 Uiso 1 1 calc R U
H4C H 0.8762 0.1607 0.3998 0.035 Uiso 1 1 calc R U
C27 C 0.1573(4) -0.2871(5) 0.3029(5) 0.0247(16) Uani 1 1 d . .
H27 H 0.1657 -0.3541 0.2952 0.030 Uiso 1 1 calc R U
C25 C 0.0823(3) -0.1514(5) 0.3074(5) 0.0227(16) Uani 1 1 d . .
H25 H 0.0398 -0.1258 0.3014 0.027 Uiso 1 1 calc R U
C19 C 0.2412(3) 0.2252(5) 0.3565(5) 0.0213(16) Uani 1 1 d . .
H19A H 0.2295 0.2352 0.2906 0.026 Uiso 1 1 calc R U
H19B H 0.2476 0.2899 0.3857 0.026 Uiso 1 1 calc R U
C10 C 1.0145(3) 0.4880(5) 0.3844(4) 0.0214(15) Uani 1 1 d . .
H10 H 1.0471 0.5313 0.3722 0.026 Uiso 1 1 calc R U
C32 C 0.5202(4) 0.0174(5) 0.3943(5) 0.0231(16) Uani 1 1 d . .
H32 H 0.5538 -0.0275 0.3898 0.028 Uiso 1 1 calc R U
C9 C 1.0286(4) 0.3892(5) 0.4058(5) 0.0236(16) Uani 1 1 d . .
H9 H 1.0714 0.3656 0.4095 0.028 Uiso 1 1 calc R U
C23 C 0.0668(4) 0.0615(6) 0.3636(5) 0.0292(18) Uani 1 1 d . .
H23A H 0.0707 0.0901 0.4239 0.044 Uiso 1 1 calc R U
H23B H 0.0337 0.0106 0.3565 0.044 Uiso 1 1 calc R U
H23C H 0.0545 0.1120 0.3180 0.044 Uiso 1 1 calc R U
C2 C 0.7436(4) 0.2954(5) 0.4471(5) 0.0298(18) Uani 1 1 d . .
H2A H 0.7419 0.3067 0.5117 0.036 Uiso 1 1 calc R U
H2B H 0.7471 0.2245 0.4378 0.036 Uiso 1 1 calc R U
C21 C 0.3709(4) 0.3186(5) 0.4158(5) 0.0299(18) Uani 1 1 d . .
H21A H 0.3823 0.3493 0.3619 0.045 Uiso 1 1 calc R U
H21B H 0.4062 0.3276 0.4668 0.045 Uiso 1 1 calc R U
H21C H 0.3314 0.3486 0.4299 0.045 Uiso 1 1 calc R U
C31 C 0.5344(4) 0.1154(5) 0.4164(5) 0.0270(17) Uani 1 1 d . .
H31 H 0.5778 0.1376 0.4275 0.032 Uiso 1 1 calc R U
C34 C 0.1371(4) 0.4239(5) 0.1649(5) 0.0248(17) Uani 1 1 d . .

loop_
_atom_site_aniso_label
_atom_site_aniso_U_11
_atom_site_aniso_U_22
_atom_site_aniso_U_33
_atom_site_aniso_U_23
_atom_site_aniso_U_13
_atom_site_aniso_U_12
Ge1 0.0177(4) 0.0154(4) 0.0182(4) 0.0009(3) 0.0027(3) 0.0001(3)
Ge2 0.0187(4) 0.0179(4) 0.0176(4) -0.0015(3) 0.0018(3) 0.0025(3)
Cl2 0.0216(9) 0.0199(8) 0.0196(8) 0.0024(6) 0.0032(6) 0.0008(6)
Cl1 0.0214(9) 0.0231(8) 0.0184(8) -0.0015(6) 0.0036(6) 0.0004(7)
S2 0.0205(10) 0.0152(8) 0.0264(9) -0.0033(7) 0.0068(7) -0.0022(7)
S1 0.0214(10) 0.0185(8) 0.0293(10) -0.0009(7) 0.0061(7) 0.0007(7)
F1 0.040(3) 0.023(2) 0.054(3) -0.011(2) 0.018(2) 0.0009(19)
F5 0.044(3) 0.024(2) 0.039(3) 0.0058(19) 0.017(2) -0.0060(19)
F4 0.030(3) 0.028(2) 0.057(3) 0.002(2) -0.010(2) -0.007(2)
F6 0.044(3) 0.024(2) 0.044(3) -0.013(2) 0.015(2) 0.002(2)
F3 0.034(3) 0.036(3) 0.052(3) -0.010(2) -0.004(2) 0.000(2)
F2 0.051(3) 0.028(2) 0.069(4) -0.004(2) 0.043(3) -0.014(2)
O6 0.022(3) 0.031(3) 0.020(3) -0.002(2) 0.001(2) -0.003(2)
O3 0.025(3) 0.024(3) 0.038(3) 0.008(2) 0.002(2) -0.001(2)
O4 0.033(3) 0.018(3) 0.057(4) -0.011(2) 0.021(3) -0.005(2)
O5 0.034(3) 0.030(3) 0.029(3) 0.007(2) 0.006(2) -0.005(2)
O2 0.026(3) 0.034(3) 0.055(4) -0.024(3) 0.012(3) -0.003(2)
N6 0.024(3) 0.014(3) 0.017(3) 0.002(2) 0.006(2) 0.002(2)
O1 0.035(3) 0.039(3) 0.025(3) 0.006(2) 0.005(2) 0.009(3)
N2 0.018(3) 0.018(3) 0.018(3) 0.003(2) 0.000(2) 0.001(2)
N5 0.016(3) 0.025(3) 0.016(3) 0.000(2) -0.002(2) 0.004(2)
N3 0.017(3) 0.019(3) 0.021(3) 0.000(2) 0.004(2) -0.003(2)
N4 0.023(3) 0.018(3) 0.014(3) -0.004(2) 0.001(2) -0.001(2)
N7 0.024(3) 0.016(3) 0.016(3) -0.002(2) 0.005(2) -0.001(2)
N8 0.020(3) 0.020(3) 0.021(3) 0.005(2) 0.002(2) 0.004(2)
N1 0.025(4) 0.014(3) 0.022(3) 0.005(2) 0.002(3) -0.002(2)
C5 0.020(4) 0.025(4) 0.010(3) -0.003(3) 0.002(2) -0.005(3)
C22 0.019(4) 0.022(4) 0.015(3) -0.003(3) -0.002(3) 0.004(3)
C24 0.017(4) 0.024(4) 0.012(3) 0.001(3) 0.004(3) -0.004(3)
C20 0.030(4) 0.015(3) 0.017(4) -0.004(3) 0.010(3) -0.003(3)
C12 0.024(4) 0.020(3) 0.006(3) -0.004(3) 0.006(3) -0.001(3)
C16 0.020(4) 0.019(4) 0.026(4) 0.000(3) 0.000(3) -0.004(3)
C7 0.028(4) 0.016(3) 0.009(3) -0.006(3) 0.004(3) 0.000(3)
C13 0.016(4) 0.029(4) 0.018(4) -0.002(3) 0.006(3) -0.004(3)
C6 0.019(4) 0.025(4) 0.031(4) 0.003(3) 0.006(3) -0.001(3)
C1 0.020(4) 0.018(4) 0.033(4) -0.002(3) 0.001(3) -0.007(3)
C29 0.023(4) 0.020(3) 0.011(3) 0.003(3) 0.000(3) 0.000(3)
C30 0.026(4) 0.021(4) 0.023(4) -0.005(3) 0.005(3) -0.005(3)
C3 0.018(4) 0.015(3) 0.013(3) -0.001(3) 0.001(3) 0.001(3)
C11 0.023(4) 0.016(3) 0.016(3) 0.003(3) 0.001(3) -0.003(3)
C26 0.029(5) 0.034(4) 0.019(4) 0.002(3) 0.003(3) -0.011(3)
C8 0.025(4) 0.015(3) 0.023(4) -0.003(3) 0.006(3) 0.009(3)
C18 0.021(4) 0.020(4) 0.024(4) -0.003(3) 0.005(3) 0.003(3)
C14 0.030(5) 0.019(4) 0.028(4) -0.002(3) 0.002(3) 0.009(3)
C15 0.028(4) 0.019(4) 0.026(4) 0.000(3) 0.007(3) -0.005(3)
C33 0.035(5) 0.018(4) 0.014(3) 0.005(3) 0.007(3) 0.005(3)
C17 0.029(5) 0.020(4) 0.038(5) 0.000(3) 0.010(4) 0.001(3)
C28 0.028(4) 0.025(4) 0.020(4) -0.001(3) 0.002(3) 0.006(3)
C4 0.026(4) 0.019(4) 0.023(4) 0.003(3) 0.002(3) -0.004(3)
C27 0.033(5) 0.025(4) 0.015(4) 0.001(3) 0.002(3) 0.001(3)
C25 0.016(4) 0.037(4) 0.016(4) 0.002(3) 0.004(3) 0.004(3)
C19 0.026(4) 0.013(3) 0.024(4) -0.002(3) 0.003(3) 0.004(3)
C10 0.020(4) 0.026(4) 0.018(3) -0.003(3) 0.003(3) -0.006(3)
C32 0.027(4) 0.022(4) 0.021(4) 0.002(3) 0.004(3) 0.003(3)
C9 0.020(4) 0.034(4) 0.016(4) 0.004(3) 0.001(3) 0.001(3)
C23 0.026(5) 0.037(4) 0.025(4) -0.008(3) 0.004(3) 0.009(3)
C2 0.026(4) 0.023(4) 0.042(5) 0.012(3) 0.007(3) 0.005(3)
C21 0.042(5) 0.018(4) 0.032(4) -0.001(3) 0.013(4) -0.005(3)
C31 0.021(4) 0.032(4) 0.027(4) 0.001(3) 0.001(3) -0.009(3)
C34 0.019(4) 0.023(4) 0.030(4) -0.004(3) -0.002(3) 0.001(3)

loop_
_atom_type_symbol
_atom_type_description
_atom_type_scat_dispersion_real
_atom_type_scat_dispersion_imag
_atom_type_scat_source
C C 0.0181 0.0091 'International Tables Vol C Tables 4.2.6.8 and 6.1.1.4'
H H 0.0000 0.0000 'International Tables Vol C Tables 4.2.6.8 and 6.1.1.4'
N N 0.0311 0.0180 'International Tables Vol C Tables 4.2.6.8 and 6.1.1.4'
O O 0.0492 0.0322 'International Tables Vol C Tables 4.2.6.8 and 6.1.1.4'
F F 0.0727 0.0534 'International Tables Vol C Tables 4.2.6.8 and 6.1.1.4'
S S 0.3331 0.5567 'International Tables Vol C Tables 4.2.6.8 and 6.1.1.4'
Cl Cl 0.3639 0.7018 'International Tables Vol C Tables 4.2.6.8 and 6.1.1.4'
Ge Ge -1.0885 0.8855 'International Tables Vol C Tables 4.2.6.8 and 6.1.1.4'

loop_
_geom_angle_atom_site_label_1
_geom_angle_atom_site_label_2
_geom_angle_atom_site_label_3
_geom_angle
N2 Ge1 N1 76.7(2)
N2 Ge1 Cl1 93.48(15)
N1 Ge1 Cl1 85.47(15)
N5 Ge2 N6 77.0(2)
N5 Ge2 Cl2 86.96(15)
N6 Ge2 Cl2 90.45(15)
O5 S2 O6 114.7(3)
O5 S2 O4 115.9(3)
O6 S2 O4 114.8(3)
O5 S2 C34 103.9(3)
O6 S2 C34 102.0(3)
O4 S2 C34 102.9(3)
O3 S1 O2 114.9(3)
O3 S1 O1 115.2(3)
O2 S1 O1 115.0(3)
O3 S1 C17 103.2(3)
O2 S1 C17 103.1(3)
O1 S1 C17 103.0(3)
C20 N6 C19 122.3(6)
C20 N6 Ge2 126.7(5)
C19 N6 Ge2 110.7(4)
C5 N2 C1 119.9(6)
C5 N2 Ge1 125.2(5)
C1 N2 Ge1 113.5(4)
C22 N5 C18 120.5(6)
C22 N5 Ge2 125.5(5)
C18 N5 Ge2 113.9(4)
C16 N3 C12 119.0(6)
C11 N4 C7 118.4(6)
C33 N7 C29 118.6(6)
C28 N8 C24 118.5(6)
C3 N1 C2 122.7(6)
C3 N1 Ge1 124.9(5)
C2 N1 Ge1 112.1(4)
N2 C5 C6 123.7(6)
N2 C5 C12 115.8(6)
C6 C5 C12 120.5(6)
N5 C22 C24 116.2(6)
N5 C22 C23 122.9(6)
C24 C22 C23 120.8(6)
N8 C24 C25 123.2(6)
N8 C24 C22 114.4(6)
C25 C24 C22 122.4(6)
N6 C20 C29 116.7(6)
N6 C20 C21 125.4(7)
C29 C20 C21 117.9(6)
N3 C12 C13 120.8(6)
N3 C12 C5 115.3(6)
C13 C12 C5 123.9(6)
N3 C16 C15 122.7(6)
N3 C16 H16 118.7
C15 C16 H16 118.7
N4 C7 C8 121.9(6)
N4 C7 C3 114.7(6)
C8 C7 C3 123.4(6)
C14 C13 C12 120.2(7)
C14 C13 H13 119.9
C12 C13 H13 119.9
C5 C6 H6A 109.5
C5 C6 H6B 109.5
H6A C6 H6B 109.5
C5 C6 H6C 109.5
H6A C6 H6C 109.5
H6B C6 H6C 109.5
N2 C1 C2 110.1(6)
N2 C1 H1A 109.6
C2 C1 H1A 109.6
N2 C1 H1B 109.6
C2 C1 H1B 109.6
H1A C1 H1B 108.2
N7 C29 C30 121.5(6)
N7 C29 C20 115.5(6)
C30 C29 C20 122.9(6)
C31 C30 C29 119.0(6)
C31 C30 H30 120.5
C29 C30 H30 120.5
N1 C3 C7 118.1(6)
N1 C3 C4 124.5(6)
C7 C3 C4 117.4(6)
N4 C11 C10 123.2(6)
N4 C11 H11 118.4
C10 C11 H11 118.4
C27 C26 C25 119.4(7)
C27 C26 H26 120.3
C25 C26 H26 120.3
C9 C8 C7 118.9(6)
C9 C8 H8 120.5
C7 C8 H8 120.5
N5 C18 C19 109.7(6)
N5 C18 H18A 109.7
C19 C18 H18A 109.7
N5 C18 H18B 109.7
C19 C18 H18B 109.7
H18A C18 H18B 108.2
C15 C14 C13 118.2(7)
C15 C14 H14 120.9
C13 C14 H14 120.9
C14 C15 C16 119.0(6)
C14 C15 H15 120.5
C16 C15 H15 120.5
N7 C33 C32 123.3(6)
N7 C33 H33 118.4
C32 C33 H33 118.4
F2 C17 F3 108.2(7)
F2 C17 F1 108.0(6)
F3 C17 F1 107.8(6)
F2 C17 S1 110.5(5)
F3 C17 S1 111.4(5)
F1 C17 S1 110.7(5)
N8 C28 C27 122.8(7)
N8 C28 H28 118.6
C27 C28 H28 118.6
C3 C4 H4A 109.5
C3 C4 H4B 109.5
H4A C4 H4B 109.5
C3 C4 H4C 109.5
H4A C4 H4C 109.5
H4B C4 H4C 109.5
C26 C27 C28 118.4(7)
C26 C27 H27 120.8
C28 C27 H27 120.8
C24 C25 C26 117.6(7)
C24 C25 H25 121.2
C26 C25 H25 121.2
N6 C19 C18 110.4(5)
N6 C19 H19A 109.6
C18 C19 H19A 109.6
N6 C19 H19B 109.6
C18 C19 H19B 109.6
H19A C19 H19B 108.1
C9 C10 C11 117.9(6)
C9 C10 H10 121.1
C11 C10 H10 121.1
C31 C32 C33 118.9(7)
C31 C32 H32 120.6
C33 C32 H32 120.6
C8 C9 C10 119.7(7)
C8 C9 H9 120.1
C10 C9 H9 120.1
C22 C23 H23A 109.5
C22 C23 H23B 109.5
H23A C23 H23B 109.5
C22 C23 H23C 109.5
H23A C23 H23C 109.5
H23B C23 H23C 109.5
N1 C2 C1 111.1(6)
N1 C2 H2A 109.4
C1 C2 H2A 109.4
N1 C2 H2B 109.4
C1 C2 H2B 109.4
H2A C2 H2B 108.0
C20 C21 H21A 109.5
C20 C21 H21B 109.5
H21A C21 H21B 109.5
C20 C21 H21C 109.5
H21A C21 H21C 109.5
H21B C21 H21C 109.5
C32 C31 C30 118.7(7)
C32 C31 H31 120.6
C30 C31 H31 120.6
F4 C34 F5 107.3(6)
F4 C34 F6 108.4(6)
F5 C34 F6 107.4(6)
F4 C34 S2 112.1(5)
F5 C34 S2 110.5(5)
F6 C34 S2 111.0(5)

loop_
_geom_bond_atom_site_label_1
_geom_bond_atom_site_label_2
_geom_bond_distance
Ge1 N2 2.180(6)
Ge1 N1 2.220(5)
Ge1 Cl1 2.2807(18)
Ge2 N5 2.195(6)
Ge2 N6 2.210(5)
Ge2 Cl2 2.2837(17)
S2 O5 1.430(5)
S2 O6 1.438(5)
S2 O4 1.439(5)
S2 C34 1.837(7)
S1 O3 1.434(5)
S1 O2 1.436(5)
S1 O1 1.437(5)
S1 C17 1.840(8)
F1 C17 1.339(8)
F5 C34 1.333(8)
F4 C34 1.327(8)
F6 C34 1.334(8)
F3 C17 1.329(8)
F2 C17 1.322(8)
N6 C20 1.285(8)
N6 C19 1.467(8)
N2 C5 1.283(8)
N2 C1 1.461(8)
N5 C22 1.282(8)
N5 C18 1.467(8)
N3 C16 1.332(8)
N3 C12 1.344(8)
N4 C11 1.339(8)
N4 C7 1.356(8)
N7 C33 1.328(8)
N7 C29 1.348(8)
N8 C28 1.332(8)
N8 C24 1.333(8)
N1 C3 1.284(8)
N1 C2 1.454(9)
C5 C6 1.479(9)
C5 C12 1.490(9)
C22 C24 1.497(9)
C22 C23 1.499(9)
C24 C25 1.391(9)
C20 C29 1.484(9)
C20 C21 1.505(9)
C12 C13 1.389(9)
C16 C15 1.384(9)
C16 H16 0.9300
C7 C8 1.388(9)
C7 C3 1.483(9)
C13 C14 1.381(9)
C13 H13 0.9300
C6 H6A 0.9600
C6 H6B 0.9600
C6 H6C 0.9600
C1 C2 1.492(9)
C1 H1A 0.9700
C1 H1B 0.9700
C29 C30 1.400(9)
C30 C31 1.391(10)
C30 H30 0.9300
C3 C4 1.491(9)
C11 C10 1.392(9)
C11 H11 0.9300
C26 C27 1.385(10)
C26 C25 1.397(10)
C26 H26 0.9300
C8 C9 1.387(9)
C8 H8 0.9300
C18 C19 1.501(9)
C18 H18A 0.9700
C18 H18B 0.9700
C14 C15 1.378(10)
C14 H14 0.9300
C15 H15 0.9300
C33 C32 1.384(10)
C33 H33 0.9300
C28 C27 1.390(10)
C28 H28 0.9300
C4 H4A 0.9600
C4 H4B 0.9600
C4 H4C 0.9600
C27 H27 0.9300
C25 H25 0.9300
C19 H19A 0.9700
C19 H19B 0.9700
C10 C9 1.387(10)
C10 H10 0.9300
C32 C31 1.380(10)
C32 H32 0.9300
C9 H9 0.9300
C23 H23A 0.9600
C23 H23B 0.9600
C23 H23C 0.9600
C2 H2A 0.9700
C2 H2B 0.9700
C21 H21A 0.9600
C21 H21B 0.9600
C21 H21C 0.9600
C31 H31 0.9300
